data_4308816
loop_
_publ_author_name
'John A. Schlueter'
'Jamie L. Manson'
'Urs Geiser'

_publ_section_title
;
Structural and Magnetic Diversity in Tetraalkylammonium Salts of
Anionic M[N(CN)2]3- (M= Mn and Ni) Three-Dimensional Coordination Polymers
;
_journal_name_full 'Inorganic Chemistry'
_journal_page_first 3194
_journal_page_last 3202
_journal_paper_doi 10.1021/ic0484598
_journal_volume 44
_journal_year 2005
_chemical_formula_moiety '(C12 H28 N, Mn, C6 N9)'
_chemical_formula_sum 'C18 H28 Mn N10'
_chemical_formula_weight 439.44
_chemical_melting_point 525
_chemical_name_common
; 
Tetrapropylammonium manganese (II) dicyanamide
;
_chemical_name_systematic
; 
Tetrapropylammonium manganese (II) dicyanamide
;
_space_group_IT_number 114
_symmetry_cell_setting tetragonal
_symmetry_space_group_name_Hall 'P -4 2n'
_symmetry_space_group_name_H-M 'P -4 21 c'
_atom_sites_solution_hydrogens geom
_atom_sites_solution_primary direct
_atom_sites_solution_secondary difmap
_audit_creation_method 'manual editing of SHELXL-97 cif file'
_cell_angle_alpha 90.00
_cell_angle_beta 90.00
_cell_angle_gamma 90.00
_cell_formula_units_Z 8
_cell_length_a 16.2945(4)
_cell_length_b 16.2945(4)
_cell_length_c 17.4321(8)
_cell_measurement_reflns_used 1995
_cell_measurement_temperature 298(2)
_cell_measurement_theta_max 25.520
_cell_measurement_theta_min 2.500
_cell_volume 4628.4(3)
_computing_cell_refinement 'SAINT (Bruker, 2001)'
_computing_data_collection 'SMART (Siemens, 1995)'
_computing_data_reduction 'SAINT (Bruker, 2001)'
_computing_molecular_graphics 'SHELXTL (Sheldrick, 2001)'
_computing_publication_material 'SHELXTL (Sheldrick, 2001)'
_computing_structure_refinement 'SHELXTL (Sheldrick, 2001)'
_computing_structure_solution 'SHELXTL (Sheldrick, 2001)'
_diffrn_ambient_temperature 298(2)
_diffrn_measured_fraction_theta_full 0.968
_diffrn_measured_fraction_theta_max 0.968
_diffrn_measurement_device_type 'Siemens SMART CCD area detector'
_diffrn_measurement_method 'area detector \w scans'
_diffrn_radiation_monochromator graphite
_diffrn_radiation_source 'fine-focus sealed tube'
_diffrn_radiation_type MoK\a
_diffrn_radiation_wavelength 0.71073
_diffrn_reflns_av_R_equivalents 0.0301
_diffrn_reflns_av_sigmaI/netI 0.0176
_diffrn_reflns_limit_h_max 21
_diffrn_reflns_limit_h_min -21
_diffrn_reflns_limit_k_max 21
_diffrn_reflns_limit_k_min -21
_diffrn_reflns_limit_l_max 22
_diffrn_reflns_limit_l_min -23
_diffrn_reflns_number 44694
_diffrn_reflns_theta_full 28.28
_diffrn_reflns_theta_max 28.28
_diffrn_reflns_theta_min 1.71
_diffrn_standards_decay_% <1
_diffrn_standards_number 0
_exptl_absorpt_coefficient_mu 0.595
_exptl_absorpt_correction_T_max 0.841
_exptl_absorpt_correction_T_min 0.724
_exptl_absorpt_correction_type integration
_exptl_absorpt_process_details
;
(Sheldrick, 2001)
;
_exptl_crystal_colour colorless
_exptl_crystal_density_diffrn 1.261
_exptl_crystal_density_meas ?
_exptl_crystal_density_method .
_exptl_crystal_description block
_exptl_crystal_F_000 1848
_exptl_crystal_size_max 0.62
_exptl_crystal_size_mid 0.54
_exptl_crystal_size_min 0.30
_refine_diff_density_max 0.207
_refine_diff_density_min -0.271
_refine_diff_density_rms 0.048
_refine_ls_abs_structure_details 'Flack H D (1983), Acta Cryst. A39, 876-881'
_refine_ls_abs_structure_Flack 0.24(2)
_refine_ls_extinction_coef 0.0229(10)
_refine_ls_extinction_expression Fc^*^=kFc[1+0.001xFc^2^\l^3^/sin(2\q)]^-1/4^
_refine_ls_extinction_method SHELXL
_refine_ls_goodness_of_fit_ref 1.062
_refine_ls_hydrogen_treatment constr
_refine_ls_matrix_type full
_refine_ls_number_parameters 266
_refine_ls_number_reflns 5524
_refine_ls_number_restraints 63
_refine_ls_restrained_S_all 1.073
_refine_ls_R_factor_all 0.0523
_refine_ls_R_factor_gt 0.0425
_refine_ls_shift/su_max 0.026
_refine_ls_shift/su_mean 0.003
_refine_ls_structure_factor_coef Fsqd
_refine_ls_weighting_details
;
calc w=1/[\s^2^(Fo^2^)+(0.0570P)^2^+1.9779P] where P=(Fo^2^+2Fc^2^)/3
;
_refine_ls_weighting_scheme calc
_refine_ls_wR_factor_gt 0.1105
_refine_ls_wR_factor_ref 0.1194
_reflns_number_gt 4816
_reflns_number_total 5524
_reflns_threshold_expression >2sigma(I)
_cod_data_source_file ic0484598si20041103_041216_1.cif
_cod_data_source_block TPrAMndcaRT
_cod_database_code 4308816

loop_
_symmetry_equiv_pos_as_xyz
'x, y, z'
'-x, -y, z'
'y, -x, -z'
'-y, x, -z'
'-x+1/2, y+1/2, -z+1/2'
'x+1/2, -y+1/2, -z+1/2'
'-y+1/2, -x+1/2, z+1/2'
'y+1/2, x+1/2, z+1/2'

loop_
_atom_site_label
_atom_site_type_symbol
_atom_site_fract_x
_atom_site_fract_y
_atom_site_fract_z
_atom_site_U_iso_or_equiv
_atom_site_adp_type
_atom_site_occupancy
_atom_site_symmetry_multiplicity
_atom_site_calc_flag
_atom_site_refinement_flags
_atom_site_disorder_assembly
_atom_site_disorder_group
Mn1 Mn 0.23920(2) 0.77370(2) 0.218732(19) 0.03976(12) Uani 1 1 d . A .
N1 N 0.2251(2) 0.7808(2) 0.34515(13) 0.0709(8) Uani 1 1 d D . .
N2 N 0.12006(14) 0.70549(16) 0.21184(18) 0.0650(7) Uani 1 1 d D . .
N3 N 0.17497(16) 0.89328(15) 0.20958(16) 0.0605(6) Uani 1 1 d . . .
N4 N 0.36072(14) 0.83742(16) 0.22935(19) 0.0663(7) Uani 1 1 d D . .
N5 N 0.30567(16) 0.65468(15) 0.23319(15) 0.0575(6) Uani 1 1 d . . .
N6 N 0.2543(2) 0.7621(2) 0.09381(13) 0.0780(9) Uani 1 1 d D . .
C3 C 0.15368(16) 0.95822(15) 0.22246(18) 0.0501(6) Uani 1 1 d . A .
C5 C 0.33638(17) 0.59362(17) 0.24842(18) 0.0535(7) Uani 1 1 d . . .
N11A N 0.1962(7) 0.8116(7) 0.4797(3) 0.0525(11) Uiso 0.325(3) 1 d PD A 1
C1A C 0.2153(8) 0.7948(8) 0.4092(4) 0.0443(8) Uiso 0.325(3) 1 d PD A 1
C6A C 0.2811(7) 0.7334(8) 0.0382(5) 0.0443(8) Uiso 0.325(3) 1 d PD A 1
N11B N 0.1761(5) 0.7755(8) 0.4788(3) 0.0525(11) Uiso 0.332(7) 1 d PD A 2
C1B C 0.2037(7) 0.7752(7) 0.4090(4) 0.0443(8) Uiso 0.332(7) 1 d PD A 2
C6B C 0.2616(7) 0.7225(6) 0.0375(4) 0.0443(8) Uiso 0.332(7) 1 d PD A 2
N11C N 0.1860(8) 0.7334(12) 0.4755(5) 0.0525(11) Uiso 0.157(6) 1 d PD A 3
C1C C 0.2119(12) 0.7512(12) 0.4066(6) 0.0443(8) Uiso 0.157(6) 1 d PD A 3
C6C C 0.2406(13) 0.7366(11) 0.0329(6) 0.0443(8) Uiso 0.157(6) 1 d PD A 3
N11D N 0.2346(10) 0.8327(7) 0.4780(4) 0.0525(11) Uiso 0.186(7) 1 d PD A 4
C1D C 0.2370(11) 0.8030(11) 0.4086(5) 0.0443(8) Uiso 0.186(7) 1 d PD A 4
C6D C 0.2871(9) 0.7580(10) 0.0357(6) 0.0443(8) Uiso 0.186(7) 1 d PD A 4
N12A N 0.4875(4) 0.8608(6) 0.3041(5) 0.0500(9) Uiso 0.282(4) 1 d PD . 1
C2A C 0.0555(5) 0.6799(8) 0.2032(7) 0.0448(6) Uiso 0.282(4) 1 d PD . 1
C4A C 0.4230(6) 0.8463(11) 0.2637(8) 0.0448(6) Uiso 0.282(4) 1 d PD . 1
N12B N 0.4948(3) 0.8779(3) 0.2782(5) 0.0500(9) Uiso 0.462(9) 1 d PD . 2
C2B C 0.0591(4) 0.6692(6) 0.2197(6) 0.0448(6) Uiso 0.462(9) 1 d PD . 2
C4B C 0.4252(5) 0.8521(9) 0.2515(6) 0.0448(6) Uiso 0.462(9) 1 d PD . 2
N12C N 0.5032(5) 0.8810(5) 0.2449(8) 0.0500(9) Uiso 0.257(9) 1 d PD . 3
C2C C 0.0631(7) 0.6674(9) 0.2355(9) 0.0448(6) Uiso 0.257(9) 1 d PD . 3
C4C C 0.4288(5) 0.8539(10) 0.2356(9) 0.0448(6) Uiso 0.257(9) 1 d PD . 3
N13 N 0.12090(18) 1.02915(16) 0.2347(3) 0.0937(12) Uani 1 1 d . . .
N20 N 0.0000 0.0000 0.0000 0.0609(15) Uani 1 4 d S . .
C21 C 0.0235(3) 0.0703(3) 0.0529(2) 0.0772(10) Uani 1 1 d . . .
H21A H -0.0243 0.0847 0.0833 0.093 Uiso 1 1 calc R . .
H21B H 0.0652 0.0506 0.0881 0.093 Uiso 1 1 calc R . .
C22 C 0.0553(4) 0.1474(3) 0.0149(3) 0.1080(16) Uani 1 1 d . . .
H22A H 0.0152 0.1677 -0.0216 0.130 Uiso 1 1 calc R . .
H22B H 0.1057 0.1355 -0.0125 0.130 Uiso 1 1 calc R . .
C23 C 0.0711(4) 0.2117(3) 0.0759(4) 0.132(2) Uani 1 1 d . . .
H23A H 0.0918 0.2608 0.0522 0.198 Uiso 1 1 calc R . .
H23B H 0.1108 0.1913 0.1119 0.198 Uiso 1 1 calc R . .
H23C H 0.0208 0.2239 0.1023 0.198 Uiso 1 1 calc R . .
N30 N 0.0000 0.5000 -0.00580(18) 0.0558(9) Uani 1 2 d S . .
C31 C 0.0807(5) 0.4712(5) 0.0236(4) 0.0710(10) Uiso 0.50 1 d PD . .
H31A H 0.1172 0.4630 -0.0197 0.085 Uiso 0.50 1 calc PR . .
H31B H 0.0730 0.4184 0.0482 0.085 Uiso 0.50 1 calc PR . .
C32 C 0.1217(6) 0.5279(6) 0.0795(6) 0.1030(15) Uiso 0.50 1 d PD . .
H32A H 0.0894 0.5310 0.1261 0.124 Uiso 0.50 1 calc PR . .
H32B H 0.1250 0.5825 0.0576 0.124 Uiso 0.50 1 calc PR . .
C33 C 0.2116(6) 0.4959(8) 0.0991(6) 0.0925(13) Uiso 0.50 1 d PD . .
H33A H 0.2371 0.5330 0.1347 0.139 Uiso 0.50 1 calc PR . .
H33B H 0.2436 0.4933 0.0530 0.139 Uiso 0.50 1 calc PR . .
H33C H 0.2082 0.4423 0.1217 0.139 Uiso 0.50 1 calc PR . .
C34 C -0.0027(5) 0.5830(5) -0.0380(5) 0.0710(10) Uiso 0.50 1 d PD . .
H34A H 0.0063 0.6223 0.0029 0.085 Uiso 0.50 1 calc PR . .
H34B H -0.0571 0.5928 -0.0587 0.085 Uiso 0.50 1 calc PR . .
C35 C 0.0613(6) 0.5981(6) -0.1020(6) 0.1030(15) Uiso 0.50 1 d PD . .
H35A H 0.1159 0.5968 -0.0798 0.124 Uiso 0.50 1 calc PR . .
H35B H 0.0578 0.5542 -0.1394 0.124 Uiso 0.50 1 calc PR . .
C36 C 0.0489(6) 0.6773(6) -0.1410(5) 0.0925(13) Uiso 0.50 1 d PD . .
H36A H 0.0891 0.6836 -0.1808 0.139 Uiso 0.50 1 calc PR . .
H36B H 0.0546 0.7211 -0.1045 0.139 Uiso 0.50 1 calc PR . .
H36C H -0.0050 0.6789 -0.1630 0.139 Uiso 0.50 1 calc PR . .
C37 C -0.0618(4) 0.4926(5) 0.0597(4) 0.0710(10) Uiso 0.50 1 d PD . .
H37A H -0.0603 0.4366 0.0786 0.085 Uiso 0.50 1 calc PR . .
H37B H -0.0439 0.5280 0.1012 0.085 Uiso 0.50 1 calc PR . .
C38 C -0.1506(6) 0.5139(7) 0.0410(6) 0.1030(15) Uiso 0.50 1 d PD . .
H38A H -0.1717 0.4789 0.0005 0.124 Uiso 0.50 1 calc PR . .
H38B H -0.1557 0.5708 0.0253 0.124 Uiso 0.50 1 calc PR . .
C39 C -0.1964(7) 0.4981(8) 0.1177(6) 0.0925(13) Uiso 0.50 1 d PD . .
H39A H -0.2540 0.5078 0.1107 0.139 Uiso 0.50 1 calc PR . .
H39B H -0.1755 0.5344 0.1564 0.139 Uiso 0.50 1 calc PR . .
H39C H -0.1879 0.4422 0.1334 0.139 Uiso 0.50 1 calc PR . .
C40 C -0.0257(5) 0.4387(4) -0.0693(5) 0.0710(10) Uiso 0.50 1 d PD . .
H40A H -0.0738 0.4606 -0.0949 0.085 Uiso 0.50 1 calc PR . .
H40B H 0.0180 0.4363 -0.1070 0.085 Uiso 0.50 1 calc PR . .
C41 C -0.0450(7) 0.3509(6) -0.0439(6) 0.1030(15) Uiso 0.50 1 d PD . .
H41A H 0.0024 0.3291 -0.0171 0.124 Uiso 0.50 1 calc PR . .
H41B H -0.0902 0.3526 -0.0076 0.124 Uiso 0.50 1 calc PR . .
C42 C -0.0665(6) 0.2948(6) -0.1058(5) 0.0925(13) Uiso 0.50 1 d PD . .
H42A H -0.0729 0.2404 -0.0855 0.139 Uiso 0.50 1 calc PR . .
H42B H -0.0237 0.2949 -0.1436 0.139 Uiso 0.50 1 calc PR . .
H42C H -0.1170 0.3122 -0.1290 0.139 Uiso 0.50 1 calc PR . .
N50 N 0.5000 0.5000 0.0000 0.0426(11) Uani 1 4 d S . .
C51A C 0.4718(4) 0.5722(4) 0.0475(3) 0.0574(10) Uiso 0.531(5) 1 d PD B 1
H51A H 0.4596 0.6173 0.0131 0.069 Uiso 0.531(5) 1 calc PR B 1
H51B H 0.4210 0.5572 0.0729 0.069 Uiso 0.531(5) 1 calc PR B 1
C52A C 0.5311(5) 0.6020(5) 0.1071(5) 0.0841(15) Uiso 0.531(5) 1 d PD B 1
H52A H 0.5849 0.6086 0.0841 0.101 Uiso 0.531(5) 1 calc PR B 1
H52B H 0.5355 0.5615 0.1477 0.101 Uiso 0.531(5) 1 calc PR B 1
C53A C 0.5031(3) 0.6834(3) 0.1407(3) 0.1046(16) Uani 0.531(5) 1 d PD B 1
H53A H 0.5411 0.7004 0.1797 0.157 Uiso 0.531(5) 1 calc PR B 1
H53B H 0.4495 0.6770 0.1628 0.157 Uiso 0.531(5) 1 calc PR B 1
H53C H 0.5011 0.7240 0.1009 0.157 Uiso 0.531(5) 1 calc PR B 1
C51B C 0.5271(4) 0.5711(4) 0.0488(4) 0.0574(10) Uiso 0.469(5) 1 d PD B 2
H51C H 0.5742 0.5536 0.0787 0.069 Uiso 0.469(5) 1 calc PR B 2
H51D H 0.5457 0.6145 0.0149 0.069 Uiso 0.469(5) 1 calc PR B 2
C52B C 0.4658(6) 0.6066(6) 0.1024(5) 0.0841(15) Uiso 0.469(5) 1 d PD B 2
H52C H 0.4513 0.5665 0.1412 0.101 Uiso 0.469(5) 1 calc PR B 2
H52D H 0.4164 0.6215 0.0746 0.101 Uiso 0.469(5) 1 calc PR B 2
C53B C 0.5031(3) 0.6834(3) 0.1407(3) 0.1046(16) Uani 0.469(5) 1 d PD B 2
H53D H 0.4642 0.7064 0.1760 0.157 Uiso 0.469(5) 1 calc PR B 2
H53E H 0.5163 0.7232 0.1021 0.157 Uiso 0.469(5) 1 calc PR B 2
H53F H 0.5521 0.6682 0.1679 0.157 Uiso 0.469(5) 1 calc PR B 2

loop_
_atom_site_aniso_label
_atom_site_aniso_U_11
_atom_site_aniso_U_22
_atom_site_aniso_U_33
_atom_site_aniso_U_23
_atom_site_aniso_U_13
_atom_site_aniso_U_12
Mn1 0.0445(2) 0.0422(2) 0.03254(17) -0.00403(15) 0.00033(15) 0.00307(14)
N1 0.0830(19) 0.094(2) 0.0356(11) -0.0035(12) -0.0038(12) 0.0112(19)
N2 0.0482(13) 0.0661(15) 0.0808(18) -0.0180(15) 0.0054(13) -0.0007(11)
N3 0.0625(14) 0.0464(13) 0.0726(17) -0.0028(12) -0.0036(13) 0.0053(11)
N4 0.0482(13) 0.0611(14) 0.090(2) -0.0140(14) -0.0042(14) 0.0035(11)
N5 0.0553(13) 0.0444(12) 0.0727(18) 0.0065(11) 0.0043(12) 0.0041(10)
N6 0.103(2) 0.095(2) 0.0357(10) -0.0076(13) 0.0030(13) 0.011(2)
C3 0.0490(13) 0.0427(13) 0.0585(15) 0.0007(13) -0.0046(13) -0.0016(10)
C5 0.0444(14) 0.0453(14) 0.0708(17) 0.0002(12) 0.0056(12) -0.0041(12)
N13 0.0545(15) 0.0454(14) 0.181(4) -0.0223(19) -0.005(2) 0.0016(11)
N20 0.070(2) 0.070(2) 0.044(3) 0.000 0.000 0.000
C21 0.094(3) 0.077(2) 0.061(2) -0.0084(17) 0.0018(19) -0.007(2)
C22 0.122(4) 0.085(3) 0.116(4) 0.005(3) 0.002(3) -0.014(3)
C23 0.131(5) 0.093(4) 0.171(6) -0.026(4) -0.027(4) -0.013(3)
N30 0.063(3) 0.057(2) 0.047(2) 0.000 0.000 0.0049(16)
N50 0.0429(16) 0.0429(16) 0.042(2) 0.000 0.000 0.000
C53A 0.083(3) 0.115(4) 0.116(3) -0.071(3) 0.014(3) -0.016(3)
C53B 0.083(3) 0.115(4) 0.116(3) -0.071(3) 0.014(3) -0.016(3)

loop_
_atom_type_symbol
_atom_type_description
_atom_type_scat_dispersion_real
_atom_type_scat_dispersion_imag
_atom_type_scat_source
C C 0.0033 0.0016 'International Tables Vol C Tables 4.2.6.8 and 6.1.1.4'
H H 0.0000 0.0000 'International Tables Vol C Tables 4.2.6.8 and 6.1.1.4'
N N 0.0061 0.0033 'International Tables Vol C Tables 4.2.6.8 and 6.1.1.4'
Mn Mn 0.3368 0.7283 'International Tables Vol C Tables 4.2.6.8 and 6.1.1.4'

loop_
_geom_angle_atom_site_label_1
_geom_angle_atom_site_label_2
_geom_angle_atom_site_label_3
_geom_angle
_geom_angle_site_symmetry_1
_geom_angle_site_symmetry_3
_geom_angle_publ_flag
N6 Mn1 N3 93.29(12) . . ?
N6 Mn1 N1 177.98(14) . . ?
N3 Mn1 N1 88.67(11) . . ?
N6 Mn1 N5 89.00(12) . . ?
N3 Mn1 N5 177.48(11) . . ?
N1 Mn1 N5 89.05(11) . . ?
N6 Mn1 N2 90.06(12) . . ?
N3 Mn1 N2 91.32(10) . . ?
N1 Mn1 N2 89.39(12) . . ?
N5 Mn1 N2 89.74(10) . . ?
N6 Mn1 N4 91.31(13) . . ?
N3 Mn1 N4 90.91(10) . . ?
N1 Mn1 N4 89.16(12) . . ?
N5 Mn1 N4 87.97(10) . . ?
N2 Mn1 N4 177.31(11) . . ?
C1A N1 Mn1 171.2(7) . . ?
C1B N1 Mn1 166.4(6) . . ?
C1D N1 Mn1 158.5(9) . . ?
C1C N1 Mn1 152.7(10) . . ?
C2A N2 Mn1 170.7(7) . . ?
C2B N2 Mn1 170.1(5) . . ?
C2C N2 Mn1 156.4(8) . . ?
C3 N3 Mn1 161.5(3) . . ?
C4B N4 Mn1 159.2(6) . . ?
C4C N4 Mn1 166.0(9) . . ?
C4A N4 Mn1 148.5(8) . . ?
C5 N5 Mn1 172.6(3) . . ?
C6D N6 Mn1 158.6(9) . . ?
C6A N6 Mn1 154.5(7) . . ?
C6C N6 Mn1 156.1(10) . . ?
C6B N6 Mn1 151.9(6) . . ?
N3 C3 N13 173.2(3) . . ?
N5 C5 N13 173.3(3) . 5_545 ?
C6A N11A C1A 123.9(9) 8_455 . ?
N1 C1A N11A 174.0(11) . . ?
N6 C6A N11A 175.4(12) . 8_454 ?
C6B N11B C1B 122.6(8) 8_455 . ?
N1 C1B N11B 174.5(11) . . ?
N6 C6B N11B 174.7(10) . 8_454 ?
C6C N11C C1C 118.8(12) 8_455 . ?
N1 C1C N11C 167(2) . . ?
N6 C6C N11C 161.1(19) . 8_454 ?
C1D N11D C6D 119.7(12) . 8_455 ?
N1 C1D N11D 168.3(17) . . ?
N6 C6D N11D 163.9(15) . 8_454 ?
C4A N12A C2A 123.3(11) . 6_565 ?
N2 C2A N12A 170.6(13) . 6_465 ?
N4 C4A N12A 175.1(18) . . ?
C4B N12B C2B 121.6(9) . 6_565 ?
N2 C2B N12B 172.5(12) . 6_465 ?
N4 C4B N12B 172.9(15) . . ?
C2C N12C C4C 121.8(11) 6_565 . ?
N2 C2C N12C 173.0(17) . 6_465 ?
N4 C4C N12C 173.4(17) . . ?
C3 N13 C5 122.8(3) . 5 ?
C21 N20 C21 111.64(16) . 3 ?
C21 N20 C21 105.2(3) . 2 ?
C22 C21 N20 116.5(3) . . ?
C22 C21 H21A 108.2 . . ?
N20 C21 H21A 108.2 . . ?
C22 C21 H21B 108.2 . . ?
N20 C21 H21B 108.2 . . ?
H21A C21 H21B 107.3 . . ?
C21 C22 C23 109.0(4) . . ?
C21 C22 H22A 109.9 . . ?
C23 C22 H22A 109.9 . . ?
C21 C22 H22B 109.9 . . ?
C23 C22 H22B 109.9 . . ?
H22A C22 H22B 108.3 . . ?
C22 C23 H23A 109.5 . . ?
C22 C23 H23B 109.5 . . ?
H23A C23 H23B 109.5 . . ?
C22 C23 H23C 109.5 . . ?
H23A C23 H23C 109.5 . . ?
H23B C23 H23C 109.5 . . ?
C34 N30 C31 116.8(4) . . ?
C34 N30 C37 109.9(5) . . ?
C31 N30 C37 107.5(5) . . ?
C34 N30 C40 108.2(5) . . ?
C31 N30 C40 106.4(4) . . ?
C37 N30 C40 107.8(4) . . ?
N30 C31 C32 115.0(6) . . ?
N30 C31 H31A 108.5 . . ?
C32 C31 H31A 108.5 . . ?
N30 C31 H31B 108.5 . . ?
C32 C31 H31B 108.5 . . ?
H31A C31 H31B 107.5 . . ?
C31 C32 C33 110.4(8) . . ?
C31 C32 H32A 109.6 . . ?
C33 C32 H32A 109.6 . . ?
C31 C32 H32B 109.6 . . ?
C33 C32 H32B 109.6 . . ?
H32A C32 H32B 108.1 . . ?
C32 C33 H33A 109.5 . . ?
C32 C33 H33B 109.5 . . ?
H33A C33 H33B 109.5 . . ?
C32 C33 H33C 109.5 . . ?
H33A C33 H33C 109.5 . . ?
H33B C33 H33C 109.5 . . ?
N30 C34 C35 113.8(7) . . ?
N30 C34 H34A 108.8 . . ?
C35 C34 H34A 108.8 . . ?
N30 C34 H34B 108.8 . . ?
C35 C34 H34B 108.8 . . ?
H34A C34 H34B 107.7 . . ?
C36 C35 C34 112.3(8) . . ?
C36 C35 H35A 109.1 . . ?
C34 C35 H35A 109.1 . . ?
C36 C35 H35B 109.2 . . ?
C34 C35 H35B 109.2 . . ?
H35A C35 H35B 107.9 . . ?
C35 C36 H36A 109.5 . . ?
C35 C36 H36B 109.5 . . ?
H36A C36 H36B 109.5 . . ?
C35 C36 H36C 109.5 . . ?
H36A C36 H36C 109.5 . . ?
H36B C36 H36C 109.5 . . ?
C38 C37 N30 116.6(6) . . ?
C38 C37 H37A 108.1 . . ?
N30 C37 H37A 108.1 . . ?
C38 C37 H37B 108.1 . . ?
N30 C37 H37B 108.1 . . ?
H37A C37 H37B 107.3 . . ?
C37 C38 C39 103.5(8) . . ?
C37 C38 H38A 111.1 . . ?
C39 C38 H38A 111.1 . . ?
C37 C38 H38B 111.1 . . ?
C39 C38 H38B 111.0 . . ?
H38A C38 H38B 109.0 . . ?
C38 C39 H39A 109.5 . . ?
C38 C39 H39B 109.5 . . ?
H39A C39 H39B 109.5 . . ?
C38 C39 H39C 109.5 . . ?
H39A C39 H39C 109.5 . . ?
H39B C39 H39C 109.5 . . ?
C41 C40 N30 116.8(7) . . ?
C41 C40 H40A 108.1 . . ?
N30 C40 H40A 108.1 . . ?
C41 C40 H40B 108.1 . . ?
N30 C40 H40B 108.1 . . ?
H40A C40 H40B 107.3 . . ?
C42 C41 C40 114.9(8) . . ?
C42 C41 H41A 108.5 . . ?
C40 C41 H41A 108.5 . . ?
C42 C41 H41B 108.5 . . ?
C40 C41 H41B 108.5 . . ?
H41A C41 H41B 107.5 . . ?
C41 C42 H42A 109.5 . . ?
C41 C42 H42B 109.5 . . ?
H42A C42 H42B 109.5 . . ?
C41 C42 H42C 109.5 . . ?
H42A C42 H42C 109.5 . . ?
H42B C42 H42C 109.5 . . ?
C51B N50 C51B 111.1(5) . 2_665 ?
C51B N50 C51B 108.7(3) . 4_655 ?
C51A N50 C51A 113.5(5) 2_665 . ?
C51A N50 C51A 107.5(2) . 3_565 ?
C52A C51A N50 115.8(5) . . ?
C52A C51A H51A 108.3 . . ?
N50 C51A H51A 108.3 . . ?
C52A C51A H51B 108.3 . . ?
N50 C51A H51B 108.3 . . ?
H51A C51A H51B 107.4 . . ?
C51A C52A C53A 110.9(6) . . ?
C51A C52A H52A 109.5 . . ?
C53A C52A H52A 109.5 . . ?
C51A C52A H52B 109.5 . . ?
C53A C52A H52B 109.5 . . ?
H52A C52A H52B 108.0 . . ?
C52A C53A H53A 109.5 . . ?
C52A C53A H53B 109.5 . . ?
H53A C53A H53B 109.5 . . ?
C52A C53A H53C 109.5 . . ?
H53A C53A H53C 109.5 . . ?
H53B C53A H53C 109.5 . . ?
C52B C51B N50 117.3(6) . . ?
C52B C51B H51C 108.0 . . ?
N50 C51B H51C 108.0 . . ?
C52B C51B H51D 108.0 . . ?
N50 C51B H51D 108.0 . . ?
H51C C51B H51D 107.2 . . ?
C51B C52B H52C 109.9 . . ?
C51B C52B H52D 109.9 . . ?
H52C C52B H52D 108.3 . . ?

loop_
_geom_bond_atom_site_label_1
_geom_bond_atom_site_label_2
_geom_bond_distance
_geom_bond_site_symmetry_2
_geom_bond_publ_flag
Mn1 N6 2.200(2) . ?
Mn1 N3 2.217(2) . ?
Mn1 N1 2.219(2) . ?
Mn1 N5 2.236(2) . ?
Mn1 N2 2.240(2) . ?
Mn1 N4 2.243(2) . ?
N1 C1A 1.150(6) . ?
N1 C1B 1.170(6) . ?
N1 C1D 1.180(7) . ?
N1 C1C 1.193(8) . ?
N2 C2A 1.142(7) . ?
N2 C2B 1.164(6) . ?
N2 C2C 1.191(7) . ?
N3 C3 1.136(3) . ?
N4 C4B 1.145(6) . ?
N4 C4C 1.146(7) . ?
N4 C4A 1.187(7) . ?
N5 C5 1.145(4) . ?
N6 C6D 1.147(7) . ?
N6 C6A 1.161(6) . ?
N6 C6C 1.161(8) . ?
N6 C6B 1.180(6) . ?
C3 N13 1.291(4) . ?
C5 N13 1.294(4) 5_545 ?
N11A C6A 1.286(7) 8_455 ?
N11A C1A 1.297(7) . ?
N11B C6B 1.292(7) 8_455 ?
N11B C1B 1.298(7) . ?
N11C C6C 1.303(9) 8_455 ?
N11C C1C 1.307(9) . ?
N11D C1D 1.304(8) . ?
N11D C6D 1.307(8) 8_455 ?
N12A C4A 1.287(8) . ?
N12A C2A 1.297(8) 6_565 ?
N12B C4B 1.296(6) . ?
N12B C2B 1.299(6) 6_565 ?
N12C C2C 1.299(8) 6_565 ?
N12C C4C 1.300(8) . ?
N13 C5 1.294(4) 5 ?
N20 C21 1.520(4) . ?
C21 C22 1.512(6) . ?
C21 H21A 0.9700 . ?
C21 H21B 0.9700 . ?
C22 C23 1.515(7) . ?
C22 H22A 0.9700 . ?
C22 H22B 0.9700 . ?
C23 H23A 0.9600 . ?
C23 H23B 0.9600 . ?
C23 H23C 0.9600 . ?
N30 C34 1.465(8) . ?
N30 C31 1.488(8) . ?
N30 C37 1.528(8) . ?
N30 C40 1.549(8) . ?
C31 C32 1.499(11) . ?
C31 H31A 0.9700 . ?
C31 H31B 0.9700 . ?
C32 C33 1.591(12) . ?
C32 H32A 0.9700 . ?
C32 H32B 0.9700 . ?
C33 H33A 0.9600 . ?
C33 H33B 0.9600 . ?
C33 H33C 0.9600 . ?
C34 C35 1.547(11) . ?
C34 H34A 0.9700 . ?
C34 H34B 0.9700 . ?
C35 C36 1.473(11) . ?
C35 H35A 0.9700 . ?
C35 H35B 0.9700 . ?
C36 H36A 0.9600 . ?
C36 H36B 0.9600 . ?
C36 H36C 0.9600 . ?
C37 C38 1.522(11) . ?
C37 H37A 0.9700 . ?
C37 H37B 0.9700 . ?
C38 C39 1.553(12) . ?
C38 H38A 0.9700 . ?
C38 H38B 0.9700 . ?
C39 H39A 0.9600 . ?
C39 H39B 0.9600 . ?
C39 H39C 0.9600 . ?
C40 C41 1.531(11) . ?
C40 H40A 0.9700 . ?
C40 H40B 0.9700 . ?
C41 C42 1.457(11) . ?
C41 H41A 0.9700 . ?
C41 H41B 0.9700 . ?
C42 H42A 0.9600 . ?
C42 H42B 0.9600 . ?
C42 H42C 0.9600 . ?
N50 C51B 1.504(7) . ?
N50 C51A 1.510(6) . ?
C51A C52A 1.500(9) . ?
C51A H51A 0.9700 . ?
C51A H51B 0.9700 . ?
C52A C53A 1.520(9) . ?
C52A H52A 0.9700 . ?
C52A H52B 0.9700 . ?
C53A H53A 0.9600 . ?
C53A H53B 0.9600 . ?
C53A H53C 0.9600 . ?
C51B C52B 1.486(10) . ?
C51B H51C 0.9700 . ?
C51B H51D 0.9700 . ?
C52B H52C 0.9700 . ?
C52B H52D 0.9700 . ?

loop_
_geom_torsion_atom_site_label_1
_geom_torsion_atom_site_label_2
_geom_torsion_atom_site_label_3
_geom_torsion_atom_site_label_4
_geom_torsion
_geom_torsion_site_symmetry_1
_geom_torsion_site_symmetry_2
_geom_torsion_site_symmetry_3
_geom_torsion_site_symmetry_4
_geom_torsion_publ_flag
C21 N20 C21 C22 -62.6(5) 4 . . . ?
C21 N20 C21 C22 54.8(5) 3 . . . ?
C21 N20 C21 C22 176.1(5) 2 . . . ?
N20 C21 C22 C23 177.0(4) . . . . ?
C34 N30 C31 C32 52.1(9) . . . . ?
C37 N30 C31 C32 -71.8(8) . . . . ?
C40 N30 C31 C32 173.0(7) . . . . ?
N30 C31 C32 C33 -173.4(7) . . . . ?
C31 N30 C34 C35 54.1(8) . . . . ?
C37 N30 C34 C35 176.8(7) . . . . ?
C40 N30 C34 C35 -65.8(8) . . . . ?
N30 C34 C35 C36 171.4(7) . . . . ?
C34 N30 C37 C38 55.7(9) . . . . ?
C31 N30 C37 C38 -176.3(8) . . . . ?
C40 N30 C37 C38 -62.0(8) . . . . ?
N30 C37 C38 C39 178.6(8) . . . . ?
C34 N30 C40 C41 -167.2(8) . . . . ?
C31 N30 C40 C41 66.6(8) . . . . ?
C37 N30 C40 C41 -48.4(8) . . . . ?
N30 C40 C41 C42 -178.2(7) . . . . ?
C51A N50 C51A C52A 52.9(5) 2_665 . . . ?
C51A N50 C51A C52A 171.7(6) 4_655 . . . ?
C51A N50 C51A C52A -65.8(4) 3_565 . . . ?
N50 C51A C52A C53A 169.6(5) . . . . ?
C51B N50 C51B C52B -179.2(7) 3_565 . . . ?
C51B N50 C51B C52B -59.7(6) 2_665 . . . ?
C51B N50 C51B C52B 59.8(5) 4_655 . . . ?
